data_7134530
loop_
_publ_author_name
'Cao, Ren-Fei'
'Wei, Zheng-Wei'
'Li, Shu-Kun'
'Ding, Tong-Mei'
'Ke, Hua'
'Chen, Zhi-Min'

_publ_section_title
;
 Organocatalytic asymmetric electrophilic tandem selenylation semipinacol
 rearrangement of 1-(1-arylvinyl)cyclobutanols
;
_journal_issue 47
_journal_name_full 'Chemical Communications'
_journal_page_first 8532
_journal_page_last 8535
_journal_paper_doi 10.1039/D5CC01919B
_journal_volume 61
_journal_year 2025
_chemical_absolute_configuration R
_chemical_formula_moiety 'C18 H18 F N O3 Se'
_chemical_formula_sum 'C18 H18 F N O3 Se'
_chemical_formula_weight 394.29
_chemical_name_common (1S,2R)-2-(((4-fluoro-2-nitrophenyl)selanyl)methyl)-2-phenylcyclopentan-1-ol
_chemical_name_systematic (1S,2R)-2-(((4-fluoro-2-nitrophenyl)selanyl)methyl)-2-phenylcyclopentan-1-ol
_chemical_properties_physical Air-sensitive
_space_group_crystal_system monoclinic
_space_group_IT_number 4
_space_group_name_Hall 'P 2yb'
_space_group_name_H-M_alt 'P 1 21 1'
_atom_sites_solution_hydrogens mixed
_atom_sites_solution_primary dual
_audit_creation_date 2025-04-02
_audit_creation_method
;
Olex2 1.2
(compiled 2018.05.29 svn.r3508 for OlexSys, GUI svn.r5506)
;
_audit_update_record
;
2025-04-02 deposited with the CCDC.	2025-05-09 downloaded from the CCDC.
;
_cell_angle_alpha 90
_cell_angle_beta 103.3528(9)
_cell_angle_gamma 90
_cell_formula_units_Z 4
_cell_length_a 7.23267(6)
_cell_length_b 28.5347(2)
_cell_length_c 8.41764(8)
_cell_measurement_reflns_used 27307
_cell_measurement_temperature 293(2)
_cell_measurement_theta_max 75.7710
_cell_measurement_theta_min 3.0630
_cell_volume 1690.29(3)
_computing_cell_refinement 'CrysAlisPro 1.171.43.141a (Rigaku OD, 2024)'
_computing_data_collection 'CrysAlisPro 1.171.43.141a (Rigaku OD, 2024)'
_computing_data_reduction 'CrysAlisPro 1.171.43.141a (Rigaku OD, 2024)'
_computing_molecular_graphics 'Olex2 (Dolomanov et al., 2009)'
_computing_publication_material 'Olex2 (Dolomanov et al., 2009)'
_computing_structure_refinement 'ShelXL (Sheldrick, 2015)'
_computing_structure_solution 'ShelXT (Sheldrick, 2015)'
_diffrn_ambient_temperature 293(2)
_diffrn_detector 'Hybrid Pixel Array Detector'
_diffrn_detector_area_resol_mean 10.0000
_diffrn_detector_type HyPix
_diffrn_measured_fraction_theta_full 1.000
_diffrn_measured_fraction_theta_max 0.971
_diffrn_measurement_details
;
List of Runs (angles in degrees, time in seconds):

  # Type    Start    End  Width  t~exp~   \w     \q     \k     \f   Frames
#--------------------------------------------------------------------------
  1  \w    -61.00 -31.00   0.50    0.05    -- -101.00  57.00 120.00   60
  2  \w    -63.00 -28.00   0.50    0.05    -- -101.00  57.00  30.00   70
  3  \w    -63.00 -28.00   0.50    0.05    -- -101.00  57.00 -30.00   70
  4  \w    -62.00 -29.00   0.50    0.05    -- -101.00  57.00-120.00   66
  5  \w    107.00 132.00   0.50    0.05    --  107.11 116.00 -56.00   50
  6  \w     36.00  82.00   0.50    0.05    --   47.70  37.00 -60.00   92
  7  \w     25.00  61.00   0.50    0.05    --   47.70  77.00 -60.00   72
  8  \w     87.00 112.00   0.50    0.05    --   47.70  37.00 -60.00   50
  9  \w     38.00  91.00   0.50    0.05    --   47.70  37.00  60.00  106
 10  \w     36.00  81.00   0.50    0.05    --   47.70  57.00  90.00   90
 11  \w     79.00 112.00   0.50    0.05    --  107.11 163.00  92.00   66
 12  \w     63.00  88.00   0.50    0.05    --   47.70 163.00  92.00   50
 13  \w     36.00  96.00   0.50    0.05    --   47.70  37.00-150.00  120
 14  \w    -97.00 -72.00   0.50    0.05    --  -47.70 163.00  92.00   50
 15  \w   -124.00 -98.00   0.50    0.05    -- -101.00 163.00  92.00   52
 16  \w   -101.00 -75.00   0.50    0.05    -- -101.00 116.00 -56.00   52
 17  \w    -75.00  -9.00   0.50    0.05    --  -47.70 116.00 -56.00  132
 18  \w     47.00 106.00   0.50    0.05    --  107.11 -99.00 -90.00  118
 19  \w     82.00 107.00   0.50    0.05    --  107.11-116.00-145.00   50
 20  \w     41.00  77.00   0.50    0.05    --  107.11-116.00-145.00   72
 21  \w     45.00  96.00   0.50    0.05    --  107.11 -99.00-120.00  102
 22  \w    106.00 137.00   0.50    0.05    --  107.11-163.00  65.00   62
 23  \w     42.00 109.00   0.50    0.05    --  107.11-125.00 150.00  134
 24  \w     53.00  94.00   0.50    0.05    --  107.11-125.00  60.00   82
 25  \w     37.00 106.00   0.50    0.05    --  107.11 -99.00  60.00  138
 26  \w     40.00  67.00   0.50    0.05    --  107.11 -57.00 120.00   54
 27  \w     59.00  84.00   0.50    0.05    --   47.70-163.00  65.00   50
 28  \w     91.00 116.00   0.50    0.05    --   47.70-163.00  65.00   50
 29  \w     13.00  88.00   0.50    0.05    --   47.70-116.00-145.00  150
 30  \w    -58.00 -25.00   0.50    0.05    --  -47.70 -77.00-150.00   66
 31  \w    -83.00 -25.00   0.50    0.05    --  -47.70 -77.00 -30.00  116
 32  \w    -84.00 -28.00   0.50    0.05    --  -47.70 -77.00 -60.00  112
 33  \w    -69.00 -25.00   0.50    0.05    --  -47.70 -77.00-180.00   88
 34  \w    -65.00 -25.00   0.50    0.05    --  -47.70 -77.00  30.00   80
 35  \w    -80.00 -33.00   0.50    0.05    --  -47.70 -57.00   0.00   94
 36  \w   -101.00 -76.00   0.50    0.05    --  -47.70 -77.00  90.00   50
 37  \w    -92.00 -26.00   0.50    0.05    --  -47.70 -77.00 120.00  132
 38  \w    -63.00 -25.00   0.50    0.05    --  -47.70 -77.00 150.00   76
 39  \w    -65.00 -25.00   0.50    0.05    --  -47.70 -77.00  90.00   80
 40  \w    -62.00 -33.00   0.50    0.05    --  -47.70 -57.00  60.00   58
 41  \w   -100.00 -68.00   0.50    0.05    --  -47.70 -57.00  60.00   64
 42  \w   -122.00 -43.00   0.50    0.05    --  -47.70 -19.00-180.00  158
 43  \w    -64.00 -33.00   0.50    0.05    --  -47.70 -57.00-120.00   62
 44  \w   -111.00 -78.00   0.50    0.05    -- -101.00 -77.00  -9.26   66
 45  \w   -105.00 -79.00   0.50    0.05    -- -101.00 -77.00 150.00   52
 46  \w   -163.00-137.00   0.50    0.05    -- -101.00 -77.00  -9.26   52
 47  \w   -173.00-114.00   0.50    0.05    -- -101.00 -77.00 -60.00  118
 48  \w   -104.00 -78.00   0.50    0.05    -- -101.00 -77.00 -90.00   52
 49  \w   -107.00 -79.00   0.50    0.05    -- -101.00 -77.00-150.00   56
 50  \w   -103.00 -78.00   0.50    0.05    -- -101.00 -77.00 -60.00   50
 51  \w   -114.00 -79.00   0.50    0.05    -- -101.00 -77.00 -30.00   70
 52  \w   -103.00 -78.00   0.50    0.05    -- -101.00 -77.00   0.00   50
 53  \w   -104.00 -78.00   0.50    0.05    -- -101.00 -77.00  30.00   52
 54  \w   -104.00 -79.00   0.50    0.05    -- -101.00 -74.00 122.71   50
 55  \w   -107.00 -82.00   0.50    0.05    -- -101.00 -72.00  96.84   50
 56  \w   -105.00 -78.00   0.50    0.05    -- -101.00 -76.00 162.40   54
 57  \w   -106.00 -80.00   0.50    0.05    -- -101.00 -72.00 171.00   52
 58  \w   -138.00-112.00   0.50    0.05    -- -101.00 -76.00 162.40   52
 59  \w   -172.00-113.00   0.50    0.05    -- -101.00 -72.00 171.00  118
 60  \w   -172.00-146.00   0.50    0.05    -- -101.00 -74.00 122.71   52
 61  \w   -173.00-118.00   0.50    0.05    -- -101.00 -67.00 145.64  110
 62  \w   -165.00 -82.00   0.50    0.05    -- -101.00 -67.00 -29.22  166
 63  \w   -150.00 -81.00   0.50    0.05    -- -101.00 -71.00-109.32  138
 64  \w   -107.00 -82.00   0.50    0.05    -- -101.00 -67.00-128.48   50
 65  \w   -106.00 -81.00   0.50    0.05    -- -101.00 -69.00-140.10   50
 66  \w   -107.00 -82.00   0.50    0.05    -- -101.00 -70.00-174.14   50
 67  \w   -119.00 -84.00   0.50    0.05    -- -101.00 -63.00  31.38   70
 68  \w   -166.00 -82.00   0.50    0.05    -- -101.00 -67.00  69.05  168
 69  \w   -154.00 -83.00   0.50    0.05    -- -101.00 -65.00  82.58  142
 70  \w   -112.00 -82.00   0.50    0.05    -- -101.00 -67.00 145.64   60
 71  \w   -109.00 -84.00   0.50    0.05    -- -101.00 -63.00 123.82   50
 72  \w   -165.00 -84.00   0.50    0.05    -- -101.00 -62.00  96.08  162
 73  \w   -167.00-144.50   0.50    0.05    -- -101.00 -62.00  46.63   45
;
_diffrn_measurement_device 'four-circle diffractometer'
_diffrn_measurement_device_type 'XtaLAB Synergy R, HyPix'
_diffrn_measurement_method '\w scans'
_diffrn_orient_matrix_type 'CrysAlisPro convention (1999,Acta A55,543-557)'
_diffrn_orient_matrix_UB_11 0.1781487000
_diffrn_orient_matrix_UB_12 -0.0102626000
_diffrn_orient_matrix_UB_13 -0.0651518000
_diffrn_orient_matrix_UB_21 -0.0152456000
_diffrn_orient_matrix_UB_22 -0.0523723000
_diffrn_orient_matrix_UB_23 0.0395826000
_diffrn_orient_matrix_UB_31 -0.1263098000
_diffrn_orient_matrix_UB_32 -0.0081638000
_diffrn_orient_matrix_UB_33 -0.1719649000
_diffrn_radiation_monochromator mirror
_diffrn_radiation_probe x-ray
_diffrn_radiation_type CuK\a
_diffrn_radiation_wavelength 1.54184
_diffrn_reflns_av_R_equivalents 0.0234
_diffrn_reflns_av_unetI/netI 0.0148
_diffrn_reflns_Laue_measured_fraction_full 1.000
_diffrn_reflns_Laue_measured_fraction_max 0.971
_diffrn_reflns_limit_h_max 8
_diffrn_reflns_limit_h_min -9
_diffrn_reflns_limit_k_max 35
_diffrn_reflns_limit_k_min -35
_diffrn_reflns_limit_l_max 10
_diffrn_reflns_limit_l_min -10
_diffrn_reflns_number 34526
_diffrn_reflns_point_group_measured_fraction_full 0.997
_diffrn_reflns_point_group_measured_fraction_max 0.953
_diffrn_reflns_theta_full 67.684
_diffrn_reflns_theta_max 76.948
_diffrn_reflns_theta_min 3.097
_diffrn_source 'Rotating-anode X-ray tube'
_diffrn_source_type 'PhotonJet R (Cu) X-ray Source'
_exptl_absorpt_coefficient_mu 3.245
_exptl_absorpt_correction_T_max 1.00000
_exptl_absorpt_correction_T_min 0.90855
_exptl_absorpt_correction_type multi-scan
_exptl_absorpt_process_details
;
CrysAlisPro 1.171.43.141a (Rigaku Oxford Diffraction, 2024)
Empirical absorption correction using spherical harmonics,
implemented in SCALE3 ABSPACK scaling algorithm.
;
_exptl_crystal_colour yellow
_exptl_crystal_colour_primary yellow
_exptl_crystal_density_diffrn 1.549
_exptl_crystal_description block
_exptl_crystal_F_000 800
_exptl_crystal_recrystallization_method 'Re-crystallisation from solvent: hexane/DCM'
_exptl_crystal_size_max 0.12
_exptl_crystal_size_mid 0.06
_exptl_crystal_size_min 0.05
_refine_diff_density_max 0.567
_refine_diff_density_min -0.652
_refine_diff_density_rms 0.051
_refine_ls_abs_structure_details
;
 Flack x determined using 3025 quotients [(I+)-(I-)]/[(I+)+(I-)]
 (Parsons, Flack and Wagner, Acta Cryst. B69 (2013) 249-259).
;
_refine_ls_abs_structure_Flack -0.028(5)
_refine_ls_extinction_method none
_refine_ls_goodness_of_fit_ref 1.043
_refine_ls_hydrogen_treatment mixed
_refine_ls_matrix_type full
_refine_ls_number_parameters 415
_refine_ls_number_reflns 6810
_refine_ls_number_restraints 3
_refine_ls_restrained_S_all 1.043
_refine_ls_R_factor_all 0.0345
_refine_ls_R_factor_gt 0.0327
_refine_ls_shift/su_max 0.001
_refine_ls_shift/su_mean 0.000
_refine_ls_structure_factor_coef Fsqd
_refine_ls_weighting_details 'w=1/[\s^2^(Fo^2^)+(0.0460P)^2^+0.8358P] where P=(Fo^2^+2Fc^2^)/3'
_refine_ls_weighting_scheme calc
_refine_ls_wR_factor_gt 0.0856
_refine_ls_wR_factor_ref 0.0867
_reflns_Friedel_coverage 0.923
_reflns_Friedel_fraction_full 0.993
_reflns_Friedel_fraction_max 0.934
_reflns_number_gt 6556
_reflns_number_total 6810
_reflns_threshold_expression 'I > 2\s(I)'
_cod_data_source_file d5cc01919b2.cif
_cod_data_source_block chenzmwzw-ii-167b_auto
_cod_depositor_comments 'Adding full bibliography for 7134529--7134530.cif.'
_cod_database_code 7134530
_shelx_shelxl_version_number 2018/3
_chemical_oxdiff_formula CHONSe
_shelx_space_group_comment
;
The symmetry employed for this shelxl refinement is uniquely defined
by the following loop, which should always be used as a source of
symmetry information in preference to the above space-group names.
They are only intended as comments.
;
_shelx_estimated_absorpt_t_max 0.855
_shelx_estimated_absorpt_t_min 0.697
_reflns_odcompleteness_completeness 99.97
_reflns_odcompleteness_iscentric 1
_reflns_odcompleteness_theta 66.97
_olex2_refinement_description
;
1. Fixed Uiso
 At 1.2 times of:
  All C(H) groups, All C(H,H) groups, All C(H,H,H) groups
2. Restrained distances
 H3-O3
 0.88 with sigma of 0.02
 H6A-O6
 0.88 with sigma of 0.02
3. Uiso/Uaniso restraints and constraints
Uanis(F2) = Uanis(F1)
Uanis(C16) = Uanis(C17)
Uanis(C15) = Uanis(C14)
Uanis(F2) = Uanis(C22)
4.a Ternary CH refined with riding coordinates:
 C12(H12), C30(H30)
4.b Secondary CH2 refined with riding coordinates:
 C7(H7A,H7B), C9(H9A,H9B), C10(H10A,H10B), C11(H11A,H11B), C25(H25A,H25B),
 C27(H27A,H27B), C28(H28A,H28B), C29(H29A,H29B)
4.c Aromatic/amide H refined with riding coordinates:
 C3(H3A), C5(H5), C6(H6), C14(H14), C15(H15), C16(H16), C17(H17), C18(H18),
 C21(H21), C23(H23), C24(H24), C32(H32), C33(H33), C34(H34), C35(H35), C36(H36)
;
_olex2_submission_special_instructions 'No special instructions were received'
_oxdiff_exptl_absorpt_empirical_details
;
Empirical correction (ABSPACK) includes:
- Absorption correction using spherical harmonics
- Frame scaling
;
_oxdiff_exptl_absorpt_empirical_full_max 1.205
_oxdiff_exptl_absorpt_empirical_full_min 0.867

loop_
_space_group_symop_operation_xyz
'x, y, z'
'-x, y+1/2, -z'

loop_
_atom_site_label
_atom_site_type_symbol
_atom_site_fract_x
_atom_site_fract_y
_atom_site_fract_z
_atom_site_U_iso_or_equiv
_atom_site_adp_type
_atom_site_occupancy
_atom_site_site_symmetry_order
_atom_site_calc_flag
_atom_site_refinement_flags_posn
_atom_site_refinement_flags_adp
_atom_site_refinement_flags_occupancy
_atom_site_disorder_assembly
_atom_site_disorder_group
Se1 Se 0.49876(8) 0.21416(2) -0.31495(7) 0.05978(15) Uani 1 1 d . . . . .
F1 F -0.1258(5) 0.34419(15) -0.2195(6) 0.0944(8) Uani 1 1 d . . . . .
O1 O 0.4514(7) 0.36470(14) -0.4199(6) 0.0770(12) Uani 1 1 d . . . . .
O2 O 0.5329(7) 0.29459(14) -0.4716(6) 0.0775(12) Uani 1 1 d . . . . .
O3 O 0.4866(7) 0.05860(14) -0.0380(5) 0.0704(10) Uani 1 1 d D . . . .
N1 N 0.4369(6) 0.32201(14) -0.4133(5) 0.0560(10) Uani 1 1 d . . . . .
C1 C 0.3025(7) 0.25550(16) -0.2845(5) 0.0481(9) Uani 1 1 d . . . . .
C2 C 0.2950(7) 0.30250(16) -0.3331(6) 0.0494(10) Uani 1 1 d . . . . .
C3 C 0.1531(7) 0.33301(17) -0.3105(6) 0.0542(11) Uani 1 1 d . . . . .
H3A H 0.151986 0.364181 -0.342998 0.065 Uiso 1 1 calc R . . . .
C4 C 0.0170(8) 0.3160(2) -0.2400(7) 0.0608(13) Uani 1 1 d . . . . .
C5 C 0.0150(7) 0.2694(2) -0.1900(7) 0.0617(13) Uani 1 1 d . . . . .
H5 H -0.081713 0.258392 -0.143820 0.074 Uiso 1 1 calc R . . . .
C6 C 0.1590(7) 0.24016(18) -0.2104(7) 0.0574(12) Uani 1 1 d . . . . .
H6 H 0.160911 0.209353 -0.173997 0.069 Uiso 1 1 calc R . . . .
C7 C 0.4829(8) 0.16370(17) -0.1589(7) 0.0588(12) Uani 1 1 d . . . . .
H7A H 0.522451 0.175232 -0.047786 0.071 Uiso 1 1 calc R . . . .
H7B H 0.353221 0.152434 -0.176180 0.071 Uiso 1 1 calc R . . . .
C8 C 0.6151(7) 0.12379(15) -0.1873(6) 0.0488(10) Uani 1 1 d . . . . .
C9 C 0.8212(8) 0.1406(2) -0.1635(8) 0.0672(14) Uani 1 1 d . . . . .
H9A H 0.841800 0.154209 -0.263611 0.081 Uiso 1 1 calc R . . . .
H9B H 0.850633 0.163932 -0.077637 0.081 Uiso 1 1 calc R . . . .
C10 C 0.9449(10) 0.0971(3) -0.1168(12) 0.099(3) Uani 1 1 d . . . . .
H10A H 1.055784 0.104553 -0.031153 0.118 Uiso 1 1 calc R . . . .
H10B H 0.987026 0.085282 -0.210526 0.118 Uiso 1 1 calc R . . . .
C11 C 0.8201(10) 0.0603(2) -0.0562(9) 0.0767(16) Uani 1 1 d . . . . .
H11A H 0.788975 0.034550 -0.132873 0.092 Uiso 1 1 calc R . . . .
H11B H 0.883920 0.048030 0.049749 0.092 Uiso 1 1 calc R . . . .
C12 C 0.6432(8) 0.08761(18) -0.0454(6) 0.0567(12) Uani 1 1 d . . . . .
H12 H 0.674667 0.105469 0.056713 0.068 Uiso 1 1 calc R . . . .
C13 C 0.5326(7) 0.10136(15) -0.3522(6) 0.0463(9) Uani 1 1 d . . . . .
C14 C 0.6299(13) 0.0980(2) -0.4753(7) 0.0830(14) Uani 1 1 d . . . . .
H14 H 0.754061 0.109026 -0.457387 0.100 Uiso 1 1 calc R . . . .
C15 C 0.5441(13) 0.0785(2) -0.6256(8) 0.0830(14) Uani 1 1 d . . . . .
H15 H 0.611046 0.077235 -0.707506 0.100 Uiso 1 1 calc R . . . .
C16 C 0.3645(13) 0.0612(2) -0.6550(9) 0.0943(18) Uani 1 1 d . . . . .
H16 H 0.310299 0.047627 -0.755435 0.113 Uiso 1 1 calc R . . . .
C17 C 0.2647(14) 0.0638(2) -0.5376(9) 0.0943(18) Uani 1 1 d . . . . .
H17 H 0.141393 0.052135 -0.557278 0.113 Uiso 1 1 calc R . . . .
C18 C 0.3470(8) 0.08381(19) -0.3876(7) 0.0634(13) Uani 1 1 d . . . . .
H18 H 0.276548 0.085631 -0.308322 0.076 Uiso 1 1 calc R . . . .
Se2 Se 1.02565(7) 0.34352(2) 0.22702(7) 0.05376(13) Uani 1 1 d . . . . .
F2 F 0.9594(6) 0.13604(13) 0.3445(6) 0.0944(8) Uani 1 1 d . . . . .
O4 O 1.3372(6) 0.30290(15) 0.1697(6) 0.0785(12) Uani 1 1 d . . . . .
O5 O 1.4219(6) 0.23106(17) 0.1583(6) 0.0820(13) Uani 1 1 d . . . . .
O6 O 0.5286(5) 0.47968(12) 0.2549(5) 0.0599(9) Uani 1 1 d D . . . .
N2 N 1.3125(6) 0.26073(16) 0.1878(6) 0.0602(10) Uani 1 1 d . . . . .
C19 C 1.0072(6) 0.27845(17) 0.2637(6) 0.0477(9) Uani 1 1 d . . . . .
C20 C 1.1472(6) 0.24595(17) 0.2443(6) 0.0491(10) Uani 1 1 d . . . . .
C21 C 1.1344(8) 0.19822(19) 0.2722(8) 0.0685(15) Uani 1 1 d . . . . .
H21 H 1.228109 0.177590 0.256407 0.082 Uiso 1 1 calc R . . . .
C22 C 0.9797(11) 0.1827(3) 0.3235(12) 0.0944(8) Uani 1 1 d . . . . .
C23 C 0.8392(8) 0.2125(2) 0.3466(9) 0.0766(16) Uani 1 1 d . . . . .
H23 H 0.734782 0.200903 0.381069 0.092 Uiso 1 1 calc R . . . .
C24 C 0.8540(7) 0.25975(18) 0.3185(7) 0.0600(12) Uani 1 1 d . . . . .
H24 H 0.759547 0.279816 0.336402 0.072 Uiso 1 1 calc R . . . .
C25 C 0.7720(6) 0.36359(16) 0.2524(6) 0.0491(10) Uani 1 1 d . . . . .
H25A H 0.673745 0.349112 0.168655 0.059 Uiso 1 1 calc R . . . .
H25B H 0.754016 0.353861 0.358172 0.059 Uiso 1 1 calc R . . . .
C26 C 0.7576(7) 0.41762(15) 0.2372(5) 0.0450(9) Uani 1 1 d . . . . .
C27 C 0.7775(8) 0.43500(19) 0.0686(6) 0.0564(11) Uani 1 1 d . . . . .
H27A H 0.798904 0.468569 0.070284 0.068 Uiso 1 1 calc R . . . .
H27B H 0.882834 0.419489 0.036933 0.068 Uiso 1 1 calc R . . . .
C28 C 0.5914(10) 0.4227(3) -0.0484(7) 0.0826(19) Uani 1 1 d . . . . .
H28A H 0.601441 0.392891 -0.100897 0.099 Uiso 1 1 calc R . . . .
H28B H 0.556891 0.446634 -0.131930 0.099 Uiso 1 1 calc R . . . .
C29 C 0.4421(8) 0.4200(2) 0.0557(7) 0.0656(13) Uani 1 1 d . . . . .
H29A H 0.342232 0.442892 0.018619 0.079 Uiso 1 1 calc R . . . .
H29B H 0.385359 0.389049 0.048236 0.079 Uiso 1 1 calc R . . . .
C30 C 0.5468(7) 0.43033(16) 0.2296(6) 0.0505(10) Uani 1 1 d . . . . .
H30 H 0.495930 0.411895 0.308027 0.061 Uiso 1 1 calc R . . . .
C31 C 0.8951(6) 0.43921(15) 0.3824(6) 0.0450(9) Uani 1 1 d . . . . .
C32 C 1.0655(8) 0.45962(18) 0.3680(7) 0.0591(12) Uani 1 1 d . . . . .
H32 H 1.095342 0.460866 0.266383 0.071 Uiso 1 1 calc R . . . .
C33 C 1.1913(9) 0.4781(2) 0.5034(9) 0.0727(16) Uani 1 1 d . . . . .
H33 H 1.303612 0.491914 0.491017 0.087 Uiso 1 1 calc R . . . .
C34 C 1.1525(9) 0.4763(2) 0.6542(8) 0.0689(14) Uani 1 1 d . . . . .
H34 H 1.237668 0.488663 0.744389 0.083 Uiso 1 1 calc R . . . .
C35 C 0.9860(9) 0.4560(2) 0.6712(6) 0.0646(14) Uani 1 1 d . . . . .
H35 H 0.958474 0.454693 0.773744 0.078 Uiso 1 1 calc R . . . .
C36 C 0.8577(7) 0.43732(18) 0.5364(6) 0.0536(11) Uani 1 1 d . . . . .
H36 H 0.746046 0.423467 0.550071 0.064 Uiso 1 1 calc R . . . .
H6A H 0.612(7) 0.488(2) 0.342(5) 0.064 Uiso 1 1 d DR . . . .
H3 H 0.467(8) 0.0361(16) -0.114(6) 0.064 Uiso 1 1 d DR . . . .

loop_
_atom_site_aniso_label
_atom_site_aniso_U_11
_atom_site_aniso_U_22
_atom_site_aniso_U_33
_atom_site_aniso_U_23
_atom_site_aniso_U_13
_atom_site_aniso_U_12
Se1 0.0704(3) 0.0445(3) 0.0725(3) 0.0054(2) 0.0330(2) 0.0080(2)
F1 0.0845(16) 0.0671(13) 0.137(2) 0.0189(15) 0.0361(15) 0.0215(13)
O1 0.083(3) 0.051(2) 0.097(3) 0.010(2) 0.019(2) -0.0054(19)
O2 0.095(3) 0.062(2) 0.091(3) 0.008(2) 0.053(2) 0.006(2)
O3 0.102(3) 0.057(2) 0.064(2) 0.0000(17) 0.042(2) -0.011(2)
N1 0.063(2) 0.049(2) 0.054(2) 0.0066(18) 0.009(2) 0.0006(19)
C1 0.051(2) 0.045(2) 0.048(2) -0.0061(18) 0.0089(18) -0.0003(18)
C2 0.055(2) 0.047(2) 0.046(2) -0.0022(19) 0.0108(19) -0.0004(19)
C3 0.060(3) 0.050(3) 0.050(2) -0.0010(19) 0.009(2) 0.008(2)
C4 0.058(3) 0.065(3) 0.056(3) -0.003(2) 0.008(2) 0.018(2)
C5 0.055(3) 0.067(3) 0.066(3) 0.004(2) 0.018(2) 0.004(2)
C6 0.053(3) 0.052(3) 0.068(3) 0.001(2) 0.015(2) -0.001(2)
C7 0.082(3) 0.042(2) 0.060(3) -0.006(2) 0.032(2) 0.001(2)
C8 0.059(3) 0.038(2) 0.052(2) 0.0012(18) 0.021(2) -0.0018(18)
C9 0.059(3) 0.058(3) 0.083(4) 0.008(3) 0.013(3) -0.012(2)
C10 0.065(4) 0.081(4) 0.148(7) 0.037(5) 0.019(4) 0.001(3)
C11 0.082(4) 0.067(3) 0.080(4) 0.018(3) 0.018(3) 0.013(3)
C12 0.079(3) 0.048(3) 0.048(3) 0.000(2) 0.024(2) -0.002(2)
C13 0.060(3) 0.036(2) 0.045(2) 0.0047(17) 0.017(2) 0.0075(18)
C14 0.140(4) 0.064(2) 0.057(2) 0.0045(19) 0.047(3) 0.017(3)
C15 0.140(4) 0.064(2) 0.057(2) 0.0045(19) 0.047(3) 0.017(3)
C16 0.134(5) 0.056(2) 0.073(3) -0.008(2) -0.016(3) 0.017(3)
C17 0.134(5) 0.056(2) 0.073(3) -0.008(2) -0.016(3) 0.017(3)
C18 0.066(3) 0.056(3) 0.064(3) -0.003(2) 0.008(2) 0.000(2)
Se2 0.0494(2) 0.0446(2) 0.0698(3) -0.0002(2) 0.0189(2) 0.0022(2)
F2 0.0845(16) 0.0671(13) 0.137(2) 0.0189(15) 0.0361(15) 0.0215(13)
O4 0.061(2) 0.070(3) 0.112(3) -0.002(2) 0.034(2) -0.0027(19)
O5 0.057(2) 0.089(3) 0.105(3) -0.020(2) 0.031(2) 0.018(2)
O6 0.064(2) 0.0459(19) 0.069(2) 0.0043(16) 0.0146(17) 0.0146(15)
N2 0.043(2) 0.064(3) 0.071(3) -0.010(2) 0.0087(18) 0.0080(18)
C19 0.042(2) 0.048(2) 0.051(2) -0.0068(19) 0.0060(18) 0.0029(17)
C20 0.041(2) 0.049(2) 0.055(3) -0.006(2) 0.0055(19) 0.0047(18)
C21 0.056(3) 0.053(3) 0.095(4) -0.008(3) 0.012(3) 0.012(2)
C22 0.0845(16) 0.0671(13) 0.137(2) 0.0189(15) 0.0361(15) 0.0215(13)
C23 0.057(3) 0.054(3) 0.122(5) 0.023(4) 0.027(3) 0.005(3)
C24 0.050(3) 0.052(3) 0.080(4) 0.006(2) 0.019(2) 0.004(2)
C25 0.044(2) 0.044(2) 0.060(3) 0.0026(19) 0.014(2) 0.0038(17)
C26 0.050(2) 0.042(2) 0.044(2) 0.0042(17) 0.0148(18) 0.0010(18)
C27 0.068(3) 0.059(3) 0.046(2) 0.008(2) 0.018(2) 0.008(2)
C28 0.083(4) 0.107(5) 0.054(3) -0.008(3) 0.008(3) 0.017(4)
C29 0.061(3) 0.063(3) 0.067(3) 0.007(3) 0.002(2) 0.008(2)
C30 0.052(2) 0.043(2) 0.058(3) 0.0082(19) 0.014(2) 0.0038(18)
C31 0.049(2) 0.039(2) 0.047(2) 0.0047(18) 0.0121(19) 0.0041(18)
C32 0.058(3) 0.056(3) 0.067(3) -0.005(2) 0.023(2) -0.008(2)
C33 0.059(3) 0.069(4) 0.089(4) -0.012(3) 0.016(3) -0.006(3)
C34 0.071(3) 0.063(3) 0.064(3) -0.003(3) -0.001(3) 0.009(3)
C35 0.083(4) 0.065(3) 0.045(3) 0.008(2) 0.012(3) 0.016(3)
C36 0.058(3) 0.052(3) 0.052(3) 0.009(2) 0.017(2) 0.001(2)

loop_
_atom_type_symbol
_atom_type_description
_atom_type_scat_dispersion_real
_atom_type_scat_dispersion_imag
_atom_type_scat_source
C C 0.0181 0.0091 'International Tables Vol C Tables 4.2.6.8 and 6.1.1.4'
H H 0.0000 0.0000 'International Tables Vol C Tables 4.2.6.8 and 6.1.1.4'
F F 0.0727 0.0534 'International Tables Vol C Tables 4.2.6.8 and 6.1.1.4'
N N 0.0311 0.0180 'International Tables Vol C Tables 4.2.6.8 and 6.1.1.4'
O O 0.0492 0.0322 'International Tables Vol C Tables 4.2.6.8 and 6.1.1.4'
Se Se -0.7943 1.1372 'International Tables Vol C Tables 4.2.6.8 and 6.1.1.4'

loop_
_geom_angle_atom_site_label_1
_geom_angle_atom_site_label_2
_geom_angle_atom_site_label_3
_geom_angle
_geom_angle_site_symmetry_1
_geom_angle_site_symmetry_3
_geom_angle_publ_flag
C1 Se1 C7 101.7(2) . . ?
O1 N1 C2 118.4(5) . . ?
O2 N1 O1 123.8(5) . . ?
O2 N1 C2 117.8(4) . . ?
C2 C1 Se1 122.2(4) . . ?
C6 C1 Se1 121.2(4) . . ?
C6 C1 C2 116.6(4) . . ?
C1 C2 N1 121.0(4) . . ?
C3 C2 N1 116.3(4) . . ?
C3 C2 C1 122.7(4) . . ?
C4 C3 C2 118.1(5) . . ?
F1 C4 C3 119.9(5) . . ?
F1 C4 C5 117.8(5) . . ?
C3 C4 C5 122.3(5) . . ?
C6 C5 C4 118.7(5) . . ?
C5 C6 C1 121.8(5) . . ?
C8 C7 Se1 107.6(3) . . ?
C7 C8 C12 110.3(4) . . ?
C9 C8 C7 111.6(4) . . ?
C9 C8 C12 99.0(4) . . ?
C13 C8 C7 109.0(4) . . ?
C13 C8 C9 114.6(4) . . ?
C13 C8 C12 112.1(4) . . ?
C10 C9 C8 105.9(5) . . ?
C9 C10 C11 106.6(5) . . ?
C12 C11 C10 103.6(5) . . ?
O3 C12 C8 117.2(5) . . ?
O3 C12 C11 113.4(5) . . ?
C11 C12 C8 104.9(4) . . ?
C14 C13 C8 123.5(5) . . ?
C14 C13 C18 116.4(6) . . ?
C18 C13 C8 120.1(4) . . ?
C13 C14 C15 120.8(8) . . ?
C16 C15 C14 121.2(7) . . ?
C17 C16 C15 119.7(7) . . ?
C16 C17 C18 119.8(9) . . ?
C17 C18 C13 122.0(7) . . ?
C19 Se2 C25 99.46(19) . . ?
O4 N2 C20 118.7(4) . . ?
O5 N2 O4 122.2(5) . . ?
O5 N2 C20 119.1(5) . . ?
C20 C19 Se2 123.2(4) . . ?
C24 C19 Se2 121.2(4) . . ?
C24 C19 C20 115.6(5) . . ?
C19 C20 N2 121.1(4) . . ?
C21 C20 N2 115.7(4) . . ?
C21 C20 C19 123.2(5) . . ?
C22 C21 C20 117.7(5) . . ?
F2 C22 C21 118.9(6) . . ?
F2 C22 C23 119.0(6) . . ?
C21 C22 C23 122.1(7) . . ?
C22 C23 C24 119.5(6) . . ?
C23 C24 C19 121.9(5) . . ?
C26 C25 Se2 109.0(3) . . ?
C25 C26 C30 106.4(4) . . ?
C27 C26 C25 112.2(4) . . ?
C27 C26 C30 100.8(4) . . ?
C31 C26 C25 108.6(4) . . ?
C31 C26 C27 115.3(4) . . ?
C31 C26 C30 113.1(4) . . ?
C28 C27 C26 105.4(5) . . ?
C27 C28 C29 106.0(5) . . ?
C30 C29 C28 106.2(5) . . ?
O6 C30 C26 110.3(4) . . ?
O6 C30 C29 107.0(4) . . ?
C29 C30 C26 105.2(4) . . ?
C32 C31 C26 121.9(4) . . ?
C36 C31 C26 120.3(4) . . ?
C36 C31 C32 117.7(5) . . ?
C33 C32 C31 120.9(5) . . ?
C34 C33 C32 120.9(6) . . ?
C33 C34 C35 119.2(6) . . ?
C34 C35 C36 120.7(5) . . ?
C31 C36 C35 120.6(5) . . ?

loop_
_geom_bond_atom_site_label_1
_geom_bond_atom_site_label_2
_geom_bond_distance
_geom_bond_site_symmetry_2
_geom_bond_publ_flag
Se1 C1 1.908(5) . ?
Se1 C7 1.970(5) . ?
F1 C4 1.351(6) . ?
O1 N1 1.225(5) . ?
O2 N1 1.222(6) . ?
O3 C12 1.416(7) . ?
N1 C2 1.463(6) . ?
C1 C2 1.399(7) . ?
C1 C6 1.399(7) . ?
C2 C3 1.392(7) . ?
C3 C4 1.351(8) . ?
C4 C5 1.395(8) . ?
C5 C6 1.377(7) . ?
C7 C8 1.541(7) . ?
C8 C9 1.534(7) . ?
C8 C12 1.556(7) . ?
C8 C13 1.519(7) . ?
C9 C10 1.527(9) . ?
C10 C11 1.546(9) . ?
C11 C12 1.518(8) . ?
C13 C14 1.384(7) . ?
C13 C18 1.399(8) . ?
C14 C15 1.391(10) . ?
C15 C16 1.358(12) . ?
C16 C17 1.354(12) . ?
C17 C18 1.388(9) . ?
Se2 C19 1.892(5) . ?
Se2 C25 1.980(4) . ?
F2 C22 1.355(8) . ?
O4 N2 1.231(6) . ?
O5 N2 1.222(6) . ?
O6 C30 1.435(6) . ?
N2 C20 1.448(7) . ?
C19 C20 1.410(6) . ?
C19 C24 1.400(7) . ?
C20 C21 1.389(8) . ?
C21 C22 1.363(10) . ?
C22 C23 1.374(9) . ?
C23 C24 1.377(8) . ?
C25 C26 1.548(6) . ?
C26 C27 1.541(6) . ?
C26 C30 1.553(6) . ?
C26 C31 1.517(7) . ?
C27 C28 1.514(9) . ?
C28 C29 1.542(9) . ?
C29 C30 1.513(7) . ?
C31 C32 1.394(7) . ?
C31 C36 1.385(7) . ?
C32 C33 1.387(9) . ?
C33 C34 1.363(9) . ?
C34 C35 1.373(9) . ?
C35 C36 1.395(8) . ?
